data_7006714
loop_
_publ_author_name
'Brewer, Cynthia'
'Brewer, Greg'
'Butcher, Ray J.'
'Carpenter, Everett E.'
'Cuenca, Luciann'
'Noll, Bruce C.'
'Scheidt, W. Robert'
'Viragh, Carol'
'Zavalij, Peter Y.'
'Zielaski, Daniel'

_publ_section_title
;
 Synthesis and characterization of manganese(II) and iron(III) d5
 tripodal imidazole complexes. Effect of oxidation state, protonation
 state and ligand conformation on coordination number and spin state.
;
_journal_issue 8
_journal_name_full 'Dalton transactions (Cambridge, England : 2003)'
_journal_page_first 1009
_journal_page_last 1019
_journal_paper_doi 10.1039/b513282g
_journal_year 2006
_chemical_absolute_configuration ad
_chemical_formula_moiety '(C21 H28 N10 Fe), 0.525(I3), 0.475(I), 2.625(H2 O)'
_chemical_formula_sum 'C21 H33.25 Fe I2.05 N10 O2.625'
_chemical_formula_weight 783.82
_chemical_name_common
;Fe(3+) . NL3(3-)H(1+) . I3(1-)1-x . I(1-)x . nH2O x=0.475,
n=2.625
;
_chemical_name_systematic
;
Fe(3+) . NL3(3-)H(1+) . I3(1-)1-x . I(1-)x . nH2O
x=0.475, n=2.625
;
_space_group_IT_number 219
_symmetry_cell_setting cubic
_symmetry_space_group_name_Hall 'F -4a 2 3'
_symmetry_space_group_name_H-M 'F -4 3 c'
_atom_sites_solution_hydrogens geom
_atom_sites_solution_primary direct
_atom_sites_solution_secondary difmap
_audit_creation_method 'SHELXL-97 & ZCIF'
_cell_angle_alpha 90.00
_cell_angle_beta 90.00
_cell_angle_gamma 90.00
_cell_formula_units_Z 32
_cell_length_a 29.6863(3)
_cell_length_b 29.6863(3)
_cell_length_c 29.6863(3)
_cell_measurement_reflns_used 9240
_cell_measurement_temperature 233(2)
_cell_measurement_theta_max 28.3
_cell_measurement_theta_min 2.4
_cell_volume 26161.8(5)
_computing_cell_refinement 'SAINT (Bruker, 1999)'
_computing_data_collection 'SMART (Bruker, 1999)'
_computing_data_reduction SAINT
_computing_molecular_graphics 'Platon (Spek, 1990)'
_computing_publication_material SHELXL-97
_computing_structure_refinement 'SHELXL-97 (Sheldrick, 1997)'
_computing_structure_solution 'SHELXS-97 (Sheldrick, 1990)'
_diffrn_ambient_temperature 233(2)
_diffrn_detector 'CCD area detector'
_diffrn_detector_area_resol_mean 8.33
_diffrn_detector_type 'Bruker Smart1000'
_diffrn_measured_fraction_theta_full 0.996
_diffrn_measured_fraction_theta_max 0.996
_diffrn_measurement_details NFRAMES=606,606,606,50
_diffrn_measurement_device_type 'three-circle diffractometer'
_diffrn_measurement_method '\w scans'
_diffrn_measurement_specimen_support 'glass capillary'
_diffrn_orient_matrix_type standard
_diffrn_orient_matrix_UB_11 -0.0034604
_diffrn_orient_matrix_UB_12 -0.0295793
_diffrn_orient_matrix_UB_13 -0.0157210
_diffrn_orient_matrix_UB_21 -0.0334632
_diffrn_orient_matrix_UB_22 0.0021847
_diffrn_orient_matrix_UB_23 0.0032623
_diffrn_orient_matrix_UB_31 -0.0018472
_diffrn_orient_matrix_UB_32 0.0159527
_diffrn_orient_matrix_UB_33 -0.0296138
_diffrn_radiation_monochromator graphite
_diffrn_radiation_source 'fine-focus sealed tube'
_diffrn_radiation_type MoK\a
_diffrn_radiation_wavelength 0.71073
_diffrn_reflns_av_R_equivalents 0.0372
_diffrn_reflns_av_sigmaI/netI 0.0113
_diffrn_reflns_limit_h_max 38
_diffrn_reflns_limit_h_min -37
_diffrn_reflns_limit_k_max 38
_diffrn_reflns_limit_k_min -38
_diffrn_reflns_limit_l_max 38
_diffrn_reflns_limit_l_min -38
_diffrn_reflns_number 54720
_diffrn_reflns_theta_full 27.50
_diffrn_reflns_theta_max 27.50
_diffrn_reflns_theta_min 2.74
_diffrn_source_current 40
_diffrn_source_voltage 50
_diffrn_standards_decay_% 0.16
_exptl_absorpt_coefficient_mu 2.432
_exptl_absorpt_correction_T_max 0.531
_exptl_absorpt_correction_T_min 0.352
_exptl_absorpt_correction_type multi-scan
_exptl_absorpt_process_details 'XPREP (Sheldrick, 1997)'
_exptl_crystal_colour black
_exptl_crystal_density_diffrn 1.592
_exptl_crystal_density_method 'not measured'
_exptl_crystal_description pyramid
_exptl_crystal_F_000 12317
_exptl_crystal_id 'Greg Brawer DZ3'
_exptl_crystal_size_max 0.370
_exptl_crystal_size_mid 0.290
_exptl_crystal_size_min 0.260
_refine_diff_density_max 0.790
_refine_diff_density_min -0.583
_refine_diff_density_rms 0.079
_refine_ls_abs_structure_details '(Flack, 1983)'
_refine_ls_abs_structure_Flack -0.01(5)
_refine_ls_extinction_method none
_refine_ls_goodness_of_fit_ref 1.000
_refine_ls_hydrogen_treatment constr
_refine_ls_matrix_type full
_refine_ls_number_parameters 132
_refine_ls_number_reflns 2516
_refine_ls_number_restraints 9
_refine_ls_restrained_S_all 1.004
_refine_ls_R_factor_all 0.0678
_refine_ls_R_factor_gt 0.0494
_refine_ls_shift/su_max 0.000
_refine_ls_shift/su_mean 0.000
_refine_ls_structure_factor_coef Fsqd
_refine_ls_weighting_details 'w=1/[\s^2^(Fo^2^)+(0.067P)^2^+243.5P], P=(max(Fo^2^,0)+2Fc^2^)/3'
_refine_ls_weighting_scheme calc
_refine_ls_wR_factor_gt 0.1283
_refine_ls_wR_factor_ref 0.1512
_reflns_Friedel_coverage 0.882
_reflns_number_gt 1927
_reflns_number_total 2516
_reflns_threshold_expression >2sigma(I)
_cod_data_source_file b513282g.txt
_cod_data_source_block 1215
_cod_original_sg_symbol_Hall 'F -4c 2 3'
_cod_database_code 7006714
_diffrn_measurement_total_frames-ccd 1868
_diffrn_measurement_frame_width-ccd 0.3
_diffrn_detector_distance-ccd 4.890
_diffrn_measurement_frame_time-ccd 23
_diffrn_measurement_total_time-ccd 15.6
_diffrn_measurement_frame_size-ccd 512

loop_
_symmetry_equiv_pos_as_xyz
'x, y, z'
'-x, -y, z'
'-x, y, -z'
'x, -y, -z'
'z, x, y'
'z, -x, -y'
'-z, -x, y'
'-z, x, -y'
'y, z, x'
'-y, z, -x'
'y, -z, -x'
'-y, -z, x'
'y+1/2, x+1/2, z+1/2'
'-y+1/2, -x+1/2, z+1/2'
'y+1/2, -x+1/2, -z+1/2'
'-y+1/2, x+1/2, -z+1/2'
'x+1/2, z+1/2, y+1/2'
'-x+1/2, z+1/2, -y+1/2'
'-x+1/2, -z+1/2, y+1/2'
'x+1/2, -z+1/2, -y+1/2'
'z+1/2, y+1/2, x+1/2'
'z+1/2, -y+1/2, -x+1/2'
'-z+1/2, y+1/2, -x+1/2'
'-z+1/2, -y+1/2, x+1/2'
'x, y+1/2, z+1/2'
'-x, -y+1/2, z+1/2'
'-x, y+1/2, -z+1/2'
'x, -y+1/2, -z+1/2'
'z, x+1/2, y+1/2'
'z, -x+1/2, -y+1/2'
'-z, -x+1/2, y+1/2'
'-z, x+1/2, -y+1/2'
'y, z+1/2, x+1/2'
'-y, z+1/2, -x+1/2'
'y, -z+1/2, -x+1/2'
'-y, -z+1/2, x+1/2'
'y+1/2, x+1, z+1'
'-y+1/2, -x+1, z+1'
'y+1/2, -x+1, -z+1'
'-y+1/2, x+1, -z+1'
'x+1/2, z+1, y+1'
'-x+1/2, z+1, -y+1'
'-x+1/2, -z+1, y+1'
'x+1/2, -z+1, -y+1'
'z+1/2, y+1, x+1'
'z+1/2, -y+1, -x+1'
'-z+1/2, y+1, -x+1'
'-z+1/2, -y+1, x+1'
'x+1/2, y, z+1/2'
'-x+1/2, -y, z+1/2'
'-x+1/2, y, -z+1/2'
'x+1/2, -y, -z+1/2'
'z+1/2, x, y+1/2'
'z+1/2, -x, -y+1/2'
'-z+1/2, -x, y+1/2'
'-z+1/2, x, -y+1/2'
'y+1/2, z, x+1/2'
'-y+1/2, z, -x+1/2'
'y+1/2, -z, -x+1/2'
'-y+1/2, -z, x+1/2'
'y+1, x+1/2, z+1'
'-y+1, -x+1/2, z+1'
'y+1, -x+1/2, -z+1'
'-y+1, x+1/2, -z+1'
'x+1, z+1/2, y+1'
'-x+1, z+1/2, -y+1'
'-x+1, -z+1/2, y+1'
'x+1, -z+1/2, -y+1'
'z+1, y+1/2, x+1'
'z+1, -y+1/2, -x+1'
'-z+1, y+1/2, -x+1'
'-z+1, -y+1/2, x+1'
'x+1/2, y+1/2, z'
'-x+1/2, -y+1/2, z'
'-x+1/2, y+1/2, -z'
'x+1/2, -y+1/2, -z'
'z+1/2, x+1/2, y'
'z+1/2, -x+1/2, -y'
'-z+1/2, -x+1/2, y'
'-z+1/2, x+1/2, -y'
'y+1/2, z+1/2, x'
'-y+1/2, z+1/2, -x'
'y+1/2, -z+1/2, -x'
'-y+1/2, -z+1/2, x'
'y+1, x+1, z+1/2'
'-y+1, -x+1, z+1/2'
'y+1, -x+1, -z+1/2'
'-y+1, x+1, -z+1/2'
'x+1, z+1, y+1/2'
'-x+1, z+1, -y+1/2'
'-x+1, -z+1, y+1/2'
'x+1, -z+1, -y+1/2'
'z+1, y+1, x+1/2'
'z+1, -y+1, -x+1/2'
'-z+1, y+1, -x+1/2'
'-z+1, -y+1, x+1/2'

loop_
_atom_site_label
_atom_site_type_symbol
_atom_site_fract_x
_atom_site_fract_y
_atom_site_fract_z
_atom_site_U_iso_or_equiv
_atom_site_adp_type
_atom_site_occupancy
_atom_site_symmetry_multiplicity
_atom_site_calc_flag
_atom_site_refinement_flags
_atom_site_disorder_assembly
_atom_site_disorder_group
I1 I 0.0000 0.2500 0.5000 0.0600(4) Uani 0.633(2) 4 d SP . .
I2 I 0.20550(3) 0.20550(3) 0.29450(3) 0.0829(5) Uani 0.5251(18) 3 d SP . .
I3 I 0.15087(3) 0.15087(3) 0.34913(3) 0.0741(4) Uani 0.5251(18) 3 d SP . .
I4 I 0.0875(3) 0.1001(2) 0.4086(3) 0.106(2) Uani 0.1750(6) 1 d PU . .
Fe1 Fe 0.37297(2) 0.12703(2) 0.37297(2) 0.0412(3) Uani 1 3 d S . .
N1 N 0.43393(16) 0.06607(16) 0.43393(16) 0.070(2) Uani 1 3 d S . .
C2 C 0.3998(3) 0.0500(3) 0.4644(2) 0.0786(19) Uani 1 1 d . . .
H21A H 0.4124 0.0476 0.4948 0.094 Uiso 1 1 calc R . .
H22B H 0.3899 0.0199 0.4551 0.094 Uiso 1 1 calc R . .
C3 C 0.3593(2) 0.0820(2) 0.46494(19) 0.0632(15) Uani 1 1 d . . .
H31A H 0.3351 0.0694 0.4835 0.076 Uiso 1 1 calc R . .
H32B H 0.3681 0.1112 0.4777 0.076 Uiso 1 1 calc R . .
N4 N 0.34363(15) 0.08789(16) 0.41820(15) 0.0502(10) Uani 1 1 d . . .
C5 C 0.3080(2) 0.06802(19) 0.40484(19) 0.0559(13) Uani 1 1 d . . .
H51 H 0.2909 0.0497 0.4242 0.067 Uiso 1 1 calc R . .
C6 C 0.29527(19) 0.07504(19) 0.35914(18) 0.0545(12) Uani 1 1 d . . .
N7 N 0.32404(15) 0.10363(15) 0.33667(14) 0.0495(10) Uani 1 1 d . . .
C8 C 0.3086(2) 0.1053(2) 0.29509(18) 0.0553(13) Uani 1 1 d . . .
H81 H 0.3220 0.1224 0.2720 0.066 Uiso 1 1 calc R . .
N9 N 0.27207(18) 0.07993(18) 0.28948(17) 0.0631(12) Uani 1 1 d . . .
H91 H 0.2569 0.0766 0.2647 0.076 Uiso 0.33 1 calc PR . .
C10 C 0.2628(2) 0.0599(2) 0.3303(2) 0.0610(14) Uani 1 1 d . . .
C11 C 0.2240(3) 0.0287(3) 0.3377(3) 0.088(2) Uani 1 1 d . . .
H111 H 0.1960 0.0455 0.3360 0.132 Uiso 1 1 calc R . .
H112 H 0.2265 0.0149 0.3672 0.132 Uiso 1 1 calc R . .
H113 H 0.2241 0.0054 0.3148 0.132 Uiso 1 1 calc R . .
O1W O 0.05683(19) 0.18869(19) 0.4081(2) 0.086(2) Uani 0.875(15) 1 d PD . .
H1W H 0.0466(19) 0.1633(11) 0.417(3) 0.103 Uiso 0.875(15) 1 d PD . .
H2W H 0.0339(12) 0.2052(17) 0.404(3) 0.103 Uiso 0.875(15) 1 d PD . .

loop_
_atom_site_aniso_label
_atom_site_aniso_U_11
_atom_site_aniso_U_22
_atom_site_aniso_U_33
_atom_site_aniso_U_23
_atom_site_aniso_U_13
_atom_site_aniso_U_12
I1 0.0613(5) 0.0575(7) 0.0613(5) 0.000 0.000 0.000
I2 0.0829(5) 0.0829(5) 0.0829(5) 0.0038(5) 0.0038(5) -0.0038(5)
I3 0.0741(4) 0.0741(4) 0.0741(4) -0.0028(4) -0.0028(4) 0.0028(4)
I4 0.112(5) 0.133(5) 0.074(3) -0.002(3) -0.004(3) -0.038(4)
Fe1 0.0412(3) 0.0412(3) 0.0412(3) 0.0053(2) -0.0053(2) 0.0053(2)
N1 0.070(2) 0.070(2) 0.070(2) 0.018(2) -0.018(2) 0.018(2)
C2 0.096(5) 0.078(4) 0.061(3) 0.026(3) -0.020(3) 0.014(4)
C3 0.065(3) 0.082(4) 0.042(3) 0.011(3) -0.005(2) 0.001(3)
N4 0.050(2) 0.058(3) 0.044(2) 0.0092(18) -0.0015(18) -0.0027(19)
C5 0.059(3) 0.056(3) 0.053(3) 0.003(2) 0.003(3) -0.006(3)
C6 0.052(3) 0.060(3) 0.051(3) 0.003(2) -0.006(2) -0.004(2)
N7 0.048(2) 0.051(2) 0.049(2) 0.0064(18) -0.0096(18) 0.0019(18)
C8 0.064(3) 0.055(3) 0.046(3) 0.001(2) -0.012(2) 0.003(2)
N9 0.066(3) 0.064(3) 0.060(3) -0.003(2) -0.018(2) 0.000(2)
C10 0.055(3) 0.064(3) 0.064(3) -0.008(3) -0.012(3) 0.001(3)
C11 0.075(4) 0.089(5) 0.099(6) -0.012(4) -0.006(4) -0.025(4)
O1W 0.069(3) 0.071(4) 0.117(6) 0.003(3) -0.037(3) 0.004(3)

loop_
_atom_type_symbol
_atom_type_description
_atom_type_scat_dispersion_real
_atom_type_scat_dispersion_imag
_atom_type_scat_source
C C 0.0033 0.0016 'International Tables Vol C Tables 4.2.6.8 and 6.1.1.4'
H H 0.0000 0.0000 'International Tables Vol C Tables 4.2.6.8 and 6.1.1.4'
N N 0.0061 0.0033 'International Tables Vol C Tables 4.2.6.8 and 6.1.1.4'
O O 0.0106 0.0060 'International Tables Vol C Tables 4.2.6.8 and 6.1.1.4'
Fe Fe 0.3463 0.8444 'International Tables Vol C Tables 4.2.6.8 and 6.1.1.4'
I I -0.4742 1.8119 'International Tables Vol C Tables 4.2.6.8 and 6.1.1.4'

loop_
_geom_angle_atom_site_label_1
_geom_angle_atom_site_label_2
_geom_angle_atom_site_label_3
_geom_angle
_geom_angle_site_symmetry_1
_geom_angle_site_symmetry_3
_geom_angle_publ_flag
I2 I3 I4 174.79(16) . . ?
N7 Fe1 N7 92.94(18) 84 30 ?
N7 Fe1 N7 92.94(18) 84 . ?
N7 Fe1 N7 92.94(18) 30 . ?
N7 Fe1 N4 80.61(18) 84 84 ?
N7 Fe1 N4 173.5(2) 30 84 ?
N7 Fe1 N4 87.25(19) . 84 ?
N7 Fe1 N4 173.54(19) 84 . ?
N7 Fe1 N4 87.25(19) 30 . ?
N7 Fe1 N4 80.61(18) . . ?
N4 Fe1 N4 99.14(16) 84 . ?
N7 Fe1 N4 87.25(19) 84 30 ?
N7 Fe1 N4 80.61(18) 30 30 ?
N7 Fe1 N4 173.54(19) . 30 ?
N4 Fe1 N4 99.14(16) 84 30 ?
N4 Fe1 N4 99.14(16) . 30 ?
C2 N1 C2 117.9(2) 84 . ?
C2 N1 C2 117.9(2) 84 30 ?
C2 N1 C2 117.9(2) . 30 ?
N1 C2 C3 110.7(6) . . ?
N1 C2 H21A 109.5 . . ?
C3 C2 H21A 109.5 . . ?
N1 C2 H22B 109.5 . . ?
C3 C2 H22B 109.5 . . ?
H21A C2 H22B 108.1 . . ?
N4 C3 C2 108.2(5) . . ?
N4 C3 H31A 110.1 . . ?
C2 C3 H31A 110.1 . . ?
N4 C3 H32B 110.1 . . ?
C2 C3 H32B 110.1 . . ?
H31A C3 H32B 108.4 . . ?
C5 N4 C3 120.0(5) . . ?
C5 N4 Fe1 115.2(4) . . ?
C3 N4 Fe1 124.7(4) . . ?
N4 C5 C6 116.6(5) . . ?
N4 C5 H51 121.7 . . ?
C6 C5 H51 121.7 . . ?
C10 C6 N7 109.7(5) . . ?
C10 C6 C5 137.4(5) . . ?
N7 C6 C5 112.8(5) . . ?
C8 N7 C6 105.2(5) . . ?
C8 N7 Fe1 140.2(4) . . ?
C6 N7 Fe1 114.6(3) . . ?
N7 C8 N9 112.3(5) . . ?
N7 C8 H81 123.9 . . ?
N9 C8 H81 123.9 . . ?
C8 N9 C10 107.3(5) . . ?
C8 N9 H91 126.4 . . ?
C10 N9 H91 126.4 . . ?
C6 C10 N9 105.6(5) . . ?
C6 C10 C11 131.0(6) . . ?
N9 C10 C11 123.4(6) . . ?
C10 C11 H111 109.5 . . ?
C10 C11 H112 109.5 . . ?
H111 C11 H112 109.5 . . ?
C10 C11 H113 109.5 . . ?
H111 C11 H113 109.5 . . ?
H112 C11 H113 109.5 . . ?
H1W O1W H2W 106(2) . . ?

loop_
_geom_bond_atom_site_label_1
_geom_bond_atom_site_label_2
_geom_bond_distance
_geom_bond_site_symmetry_2
_geom_bond_publ_flag
I2 I3 2.809(2) . ?
I3 I4 2.986(3) . ?
Fe1 N7 1.937(4) 84 ?
Fe1 N7 1.937(4) 30 ?
Fe1 N7 1.937(4) . ?
Fe1 N4 1.978(4) 84 ?
Fe1 N4 1.978(4) . ?
Fe1 N4 1.978(4) 30 ?
N1 C2 1.441(8) 84 ?
N1 C2 1.441(8) . ?
N1 C2 1.441(8) 30 ?
C2 C3 1.532(9) . ?
C2 H21A 0.9800 . ?
C2 H22B 0.9800 . ?
C3 N4 1.474(7) . ?
C3 H31A 0.9800 . ?
C3 H32B 0.9800 . ?
N4 C5 1.276(7) . ?
C5 C6 1.423(8) . ?
C5 H51 0.9400 . ?
C6 C10 1.365(8) . ?
C6 N7 1.376(7) . ?
N7 C8 1.317(7) . ?
C8 N9 1.331(8) . ?
C8 H81 0.9400 . ?
N9 C10 1.377(8) . ?
N9 H91 0.8700 . ?
C10 C11 1.495(9) . ?
C11 H111 0.9700 . ?
C11 H112 0.9700 . ?
C11 H113 0.9700 . ?
O1W H1W 0.851(10) . ?
O1W H2W 0.849(10) . ?

loop_
_geom_torsion_atom_site_label_1
_geom_torsion_atom_site_label_2
_geom_torsion_atom_site_label_3
_geom_torsion_atom_site_label_4
_geom_torsion
_geom_torsion_site_symmetry_1
_geom_torsion_site_symmetry_2
_geom_torsion_site_symmetry_3
_geom_torsion_site_symmetry_4
_geom_torsion_publ_flag
C2 N1 C2 C3 -126.5(8) 84 . . . ?
C2 N1 C2 C3 82.2(9) 30 . . . ?
N1 C2 C3 N4 54.3(7) . . . . ?
C2 C3 N4 C5 104.5(7) . . . . ?
C2 C3 N4 Fe1 -77.8(6) . . . . ?
N7 Fe1 N4 C5 -1(2) 84 . . . ?
N7 Fe1 N4 C5 91.1(4) 30 . . . ?
N7 Fe1 N4 C5 -2.4(4) . . . . ?
N4 Fe1 N4 C5 -88.0(5) 84 . . . ?
N4 Fe1 N4 C5 171.1(4) 30 . . . ?
N7 Fe1 N4 C3 -179(100) 84 . . . ?
N7 Fe1 N4 C3 -86.8(5) 30 . . . ?
N7 Fe1 N4 C3 179.8(5) . . . . ?
N4 Fe1 N4 C3 94.1(4) 84 . . . ?
N4 Fe1 N4 C3 -6.8(5) 30 . . . ?
C3 N4 C5 C6 -179.4(5) . . . . ?
Fe1 N4 C5 C6 2.6(7) . . . . ?
N4 C5 C6 C10 175.9(7) . . . . ?
N4 C5 C6 N7 -1.2(8) . . . . ?
C10 C6 N7 C8 0.0(7) . . . . ?
C5 C6 N7 C8 177.9(5) . . . . ?
C10 C6 N7 Fe1 -178.7(4) . . . . ?
C5 C6 N7 Fe1 -0.8(6) . . . . ?
N7 Fe1 N7 C8 3.7(7) 84 . . . ?
N7 Fe1 N7 C8 96.8(5) 30 . . . ?
N4 Fe1 N7 C8 -76.7(6) 84 . . . ?
N4 Fe1 N7 C8 -176.5(6) . . . . ?
N4 Fe1 N7 C8 95.2(18) 30 . . . ?
N7 Fe1 N7 C6 -178.2(4) 84 . . . ?
N7 Fe1 N7 C6 -85.1(5) 30 . . . ?
N4 Fe1 N7 C6 101.4(4) 84 . . . ?
N4 Fe1 N7 C6 1.7(4) . . . . ?
N4 Fe1 N7 C6 -86.7(18) 30 . . . ?
C6 N7 C8 N9 0.2(7) . . . . ?
Fe1 N7 C8 N9 178.4(5) . . . . ?
N7 C8 N9 C10 -0.4(7) . . . . ?
N7 C6 C10 N9 -0.2(7) . . . . ?
C5 C6 C10 N9 -177.4(7) . . . . ?
N7 C6 C10 C11 -179.8(7) . . . . ?
C5 C6 C10 C11 3.1(13) . . . . ?
C8 N9 C10 C6 0.4(7) . . . . ?
C8 N9 C10 C11 179.9(6) . . . . ?
